data_4329536
loop_
_publ_author_name
'Juan Diwu'
'Daniel J. Grant'
'Shuao Wang'
'Laura Gagliardi'
'Thomas E. Albrecht-Schmitt'

_publ_section_title
;
 Periodic Trends in Lanthanide and Actinide Phosphonates: Discontinuity
 between Plutonium and Americium
;
_journal_name_full 'Inorganic Chemistry'
_journal_page_first 6906
_journal_page_last 6915
_journal_paper_doi 10.1021/ic300742p
_journal_volume 51
_journal_year 2012
_chemical_formula_moiety NaCe[CH2(PO3)2](H2O)
_chemical_formula_sum 'C H2 Ce Na O7 P2'
_chemical_formula_weight 351.08
_chemical_name_common 'sodium cerium methylenediphosphonate'
_chemical_name_systematic
; 
 ? 
;
_space_group_IT_number 14
_symmetry_cell_setting monoclinic
_symmetry_space_group_name_Hall '-P 2ybc'
_symmetry_space_group_name_H-M 'P 1 21/c 1'
_atom_sites_solution_hydrogens geom
_atom_sites_solution_primary direct
_atom_sites_solution_secondary difmap
_audit_creation_method SHELXL-97
_cell_angle_alpha 90.00
_cell_angle_beta 90.703(2)
_cell_angle_gamma 90.00
_cell_formula_units_Z 4
_cell_length_a 6.7566(13)
_cell_length_b 15.145(3)
_cell_length_c 6.7636(13)
_cell_measurement_reflns_used 1584
_cell_measurement_temperature 100(2)
_cell_measurement_theta_max 27.48
_cell_measurement_theta_min 2.69
_cell_volume 692.1(2)
_computing_cell_refinement 'SMART SAINT'
_computing_data_collection SMART
_computing_data_reduction SAINT
_computing_molecular_graphics 'SHELXP-97 (Sheldrick, 1997)'
_computing_publication_material 'SHELCIF-97 (Sheldrick, 2000)'
_computing_structure_refinement 'SHELXL-97 (Sheldrick, 1997)'
_computing_structure_solution 'SHELXS-97 (Sheldrick, 1990)'
_diffrn_ambient_temperature 100(2)
_diffrn_detector_area_resol_mean 0
_diffrn_measured_fraction_theta_full 0.996
_diffrn_measured_fraction_theta_max 0.996
_diffrn_measurement_device_type 'Bruker APEXII'
_diffrn_measurement_method '0.3 wide w/ exposures'
_diffrn_radiation_monochromator 'Quazar optics'
_diffrn_radiation_source 'Imus microdocused'
_diffrn_radiation_type MoK\a
_diffrn_radiation_wavelength 0.71073
_diffrn_reflns_av_R_equivalents 0.0404
_diffrn_reflns_av_sigmaI/netI 0.0316
_diffrn_reflns_limit_h_max 8
_diffrn_reflns_limit_h_min -8
_diffrn_reflns_limit_k_max 19
_diffrn_reflns_limit_k_min -19
_diffrn_reflns_limit_l_max 8
_diffrn_reflns_limit_l_min -8
_diffrn_reflns_number 7847
_diffrn_reflns_theta_full 27.48
_diffrn_reflns_theta_max 27.48
_diffrn_reflns_theta_min 2.69
_exptl_absorpt_coefficient_mu 7.096
_exptl_absorpt_correction_T_max 0.938
_exptl_absorpt_correction_T_min 0.851
_exptl_absorpt_correction_type numerical
_exptl_absorpt_process_details shelxprep
_exptl_crystal_colour colorless
_exptl_crystal_density_diffrn 3.370
_exptl_crystal_density_meas ?
_exptl_crystal_description needle
_exptl_crystal_F_000 652
_exptl_crystal_size_max 0.034
_exptl_crystal_size_mid 0.019
_exptl_crystal_size_min 0.009
_refine_diff_density_max 0.937
_refine_diff_density_min -0.895
_refine_diff_density_rms 0.199
_refine_ls_extinction_method none
_refine_ls_goodness_of_fit_ref 1.072
_refine_ls_hydrogen_treatment constr
_refine_ls_matrix_type full
_refine_ls_number_parameters 109
_refine_ls_number_reflns 1584
_refine_ls_number_restraints 0
_refine_ls_restrained_S_all 1.072
_refine_ls_R_factor_all 0.0350
_refine_ls_R_factor_gt 0.0263
_refine_ls_shift/su_max 0.001
_refine_ls_shift/su_mean 0.000
_refine_ls_structure_factor_coef Fsqd
_refine_ls_weighting_details 'calc w=1/[\s^2^(Fo^2^)+(0.0392P)^2^+1.2448P] where P=(Fo^2^+2Fc^2^)/3'
_refine_ls_weighting_scheme calc
_refine_ls_wR_factor_gt 0.0671
_refine_ls_wR_factor_ref 0.0709
_reflns_number_gt 1364
_reflns_number_total 1584
_reflns_threshold_expression >2sigma(I)
_cod_data_source_file ic300742p_si_002_08.cif
_cod_data_source_block NaCeC1P2
_cod_depositor_comments
;
The following automatic conversions were performed:

'_exptl_crystal_density_meas' value 'n/a' was changed to '?' - the
value is perceived as not measured.

Automatic conversion script
Id: cif_fix_values 3008 2015-01-20 13:52:24Z robertas 
;
_cod_original_cell_volume 692.0(2)
_cod_database_code 4329536

loop_
_symmetry_equiv_pos_as_xyz
'x, y, z'
'-x, y+1/2, -z+1/2'
'-x, -y, -z'
'x, -y-1/2, z-1/2'

loop_
_atom_site_label
_atom_site_type_symbol
_atom_site_fract_x
_atom_site_fract_y
_atom_site_fract_z
_atom_site_U_iso_or_equiv
_atom_site_adp_type
_atom_site_occupancy
_atom_site_symmetry_multiplicity
_atom_site_calc_flag
_atom_site_refinement_flags
Ce1 Ce 0.32809(4) 0.599231(18) 0.10437(4) 0.00764(11) Uani 1 1 d .
P1 P 0.17376(18) 0.40130(8) 0.13504(18) 0.0045(3) Uani 1 1 d .
P2 P 0.47357(19) 0.65846(8) -0.39258(18) 0.0053(3) Uani 1 1 d .
Na1 Na 0.8097(3) 0.53072(14) -0.6362(3) 0.0099(4) Uani 1 1 d .
O8 O 0.3619(5) 0.5977(2) -0.2541(5) 0.0098(7) Uani 1 1 d .
O7 O 0.1315(5) 0.4779(2) 0.2751(5) 0.0071(7) Uani 1 1 d .
O6 O 0.5164(5) 0.6131(2) -0.5886(5) 0.0062(7) Uani 1 1 d .
O5 O 0.3190(5) 0.4362(2) -0.0220(5) 0.0082(7) Uani 1 1 d .
O4 O 0.3668(5) 0.7466(2) -0.4266(5) 0.0102(8) Uani 1 1 d .
O3 O -0.0091(5) 0.3616(2) 0.0377(5) 0.0092(7) Uani 1 1 d .
O2 O 0.0645(5) 0.6649(2) 0.3590(6) 0.0120(8) Uani 1 1 d .
C1 C 0.2923(7) 0.3148(3) 0.2744(8) 0.0073(10) Uani 1 1 d .
H1A H 0.3137 0.2642 0.1847 0.009 Uiso 1 1 calc R
H1B H 0.1999 0.2950 0.3779 0.009 Uiso 1 1 calc R

loop_
_atom_site_aniso_label
_atom_site_aniso_U_11
_atom_site_aniso_U_22
_atom_site_aniso_U_33
_atom_site_aniso_U_23
_atom_site_aniso_U_13
_atom_site_aniso_U_12
Ce1 0.00822(16) 0.00798(16) 0.00670(16) -0.00035(11) -0.00010(10) -0.00049(11)
P1 0.0034(6) 0.0059(6) 0.0042(6) 0.0005(5) -0.0007(4) 0.0001(4)
P2 0.0069(6) 0.0057(6) 0.0033(6) -0.0010(5) -0.0001(5) 0.0015(5)
Na1 0.0086(10) 0.0144(11) 0.0067(10) -0.0039(8) -0.0021(8) 0.0031(8)
O8 0.0085(18) 0.0125(18) 0.0083(18) 0.0017(15) -0.0003(14) -0.0038(14)
O7 0.0083(18) 0.0064(17) 0.0067(18) 0.0002(14) 0.0018(13) 0.0008(13)
O6 0.0099(17) 0.0065(17) 0.0022(16) -0.0025(13) 0.0019(13) 0.0013(13)
O5 0.0082(17) 0.0108(17) 0.0055(17) 0.0030(14) -0.0005(14) 0.0003(14)
O4 0.0144(19) 0.0055(17) 0.0108(18) -0.0013(14) -0.0026(14) 0.0040(14)
O3 0.0078(17) 0.0087(17) 0.0110(18) -0.0021(14) -0.0047(14) -0.0008(14)
O2 0.0091(18) 0.0108(18) 0.016(2) -0.0026(15) 0.0046(15) 0.0004(14)
C1 0.005(2) 0.007(2) 0.010(3) -0.0017(19) -0.0012(19) 0.0012(18)

loop_
_atom_type_symbol
_atom_type_description
_atom_type_scat_dispersion_real
_atom_type_scat_dispersion_imag
_atom_type_scat_source
C C 0.0033 0.0016 'International Tables Vol C Tables 4.2.6.8 and 6.1.1.4'
H H 0.0000 0.0000 'International Tables Vol C Tables 4.2.6.8 and 6.1.1.4'
O O 0.0106 0.0060 'International Tables Vol C Tables 4.2.6.8 and 6.1.1.4'
Na Na 0.0362 0.0249 'International Tables Vol C Tables 4.2.6.8 and 6.1.1.4'
P P 0.1023 0.0942 'International Tables Vol C Tables 4.2.6.8 and 6.1.1.4'
Ce Ce -0.2486 2.6331 'International Tables Vol C Tables 4.2.6.8 and 6.1.1.4'

loop_
_geom_angle_atom_site_label_1
_geom_angle_atom_site_label_2
_geom_angle_atom_site_label_3
_geom_angle
_geom_angle_site_symmetry_1
_geom_angle_site_symmetry_3
O4 Ce1 O3 79.72(12) 4_576 3_565
O4 Ce1 O6 86.15(12) 4_576 1_556
O3 Ce1 O6 140.48(12) 3_565 1_556
O4 Ce1 O8 84.81(12) 4_576 .
O3 Ce1 O8 72.65(12) 3_565 .
O6 Ce1 O8 142.73(12) 1_556 .
O4 Ce1 O5 94.88(12) 4_576 3_665
O3 Ce1 O5 143.73(12) 3_565 3_665
O6 Ce1 O5 73.72(12) 1_556 3_665
O8 Ce1 O5 71.15(12) . 3_665
O4 Ce1 O7 144.27(12) 4_576 .
O3 Ce1 O7 83.70(12) 3_565 .
O6 Ce1 O7 86.88(11) 1_556 .
O8 Ce1 O7 119.91(11) . .
O5 Ce1 O7 116.56(11) 3_665 .
O4 Ce1 O5 155.26(12) 4_576 .
O3 Ce1 O5 94.83(11) 3_565 .
O6 Ce1 O5 111.78(11) 1_556 .
O8 Ce1 O5 70.58(11) . .
O5 Ce1 O5 75.19(12) 3_665 .
O7 Ce1 O5 57.14(11) . .
O4 Ce1 O2 76.42(12) 4_576 .
O3 Ce1 O2 64.51(12) 3_565 .
O6 Ce1 O2 76.37(12) 1_556 .
O8 Ce1 O2 135.46(12) . .
O5 Ce1 O2 149.34(11) 3_665 .
O7 Ce1 O2 67.88(11) . .
O5 Ce1 O2 123.16(11) . .
O4 Ce1 P1 167.20(9) 4_576 .
O3 Ce1 P1 88.04(9) 3_565 .
O6 Ce1 P1 101.20(8) 1_556 .
O8 Ce1 P1 95.19(8) . .
O5 Ce1 P1 97.23(9) 3_665 .
O7 Ce1 P1 28.26(8) . .
O5 Ce1 P1 28.92(8) . .
O2 Ce1 P1 94.98(8) . .
O4 Ce1 Na1 102.40(9) 4_576 1_556
O3 Ce1 Na1 175.51(9) 3_565 1_556
O6 Ce1 Na1 36.63(9) 1_556 1_556
O8 Ce1 Na1 111.36(9) . 1_556
O5 Ce1 Na1 40.44(9) 3_665 1_556
O7 Ce1 Na1 92.40(9) . 1_556
O5 Ce1 Na1 84.85(8) . 1_556
O2 Ce1 Na1 111.97(9) . 1_556
P1 Ce1 Na1 89.55(4) . 1_556
O4 Ce1 Na1 117.45(9) 4_576 3_664
O3 Ce1 Na1 65.94(9) 3_565 3_664
O6 Ce1 Na1 150.36(8) 1_556 3_664
O8 Ce1 Na1 36.71(9) . 3_664
O5 Ce1 Na1 85.91(9) 3_665 3_664
O7 Ce1 Na1 83.20(9) . 3_664
O5 Ce1 Na1 40.55(8) . 3_664
O2 Ce1 Na1 124.34(9) . 3_664
P1 Ce1 Na1 59.58(4) . 3_664
Na1 Ce1 Na1 115.89(3) 1_556 3_664
O4 Ce1 Ce1 129.56(9) 4_576 3_665
O3 Ce1 Ce1 123.57(9) 3_565 3_665
O6 Ce1 Ce1 93.74(8) 1_556 3_665
O8 Ce1 Ce1 65.56(8) . 3_665
O5 Ce1 Ce1 38.45(8) 3_665 3_665
O7 Ce1 Ce1 85.85(8) . 3_665
O5 Ce1 Ce1 36.73(8) . 3_665
O2 Ce1 Ce1 152.14(8) . 3_665
P1 Ce1 Ce1 60.98(3) . 3_665
Na1 Ce1 Ce1 58.09(3) 1_556 3_665
Na1 Ce1 Ce1 57.80(3) 3_664 3_665
O3 P1 O7 114.4(2) . .
O3 P1 O5 110.9(2) . .
O7 P1 O5 106.9(2) . .
O3 P1 C1 107.1(2) . .
O7 P1 C1 108.3(2) . .
O5 P1 C1 109.1(2) . .
O3 P1 Ce1 127.66(15) . .
O7 P1 Ce1 52.29(13) . .
O5 P1 Ce1 54.72(14) . .
C1 P1 Ce1 125.23(17) . .
O8 P2 O6 111.3(2) . .
O8 P2 O4 112.6(2) . .
O6 P2 O4 110.9(2) . .
O8 P2 C1 107.5(2) . 3_665
O6 P2 C1 108.1(2) . 3_665
O4 P2 C1 106.2(2) . 3_665
O8 P2 Na1 106.95(15) . .
O6 P2 Na1 36.09(14) . .
O4 P2 Na1 137.20(16) . .
C1 P2 Na1 75.96(16) 3_665 .
O8 P2 Na1 35.22(14) . 3_664
O6 P2 Na1 77.66(14) . 3_664
O4 P2 Na1 118.09(16) . 3_664
C1 P2 Na1 130.02(17) 3_665 3_664
Na1 P2 Na1 85.96(6) . 3_664
O6 Na1 O8 93.88(14) . 3_664
O6 Na1 O7 166.47(16) . 1_654
O8 Na1 O7 95.12(14) 3_664 1_654
O6 Na1 O7 91.04(13) . 3_665
O8 Na1 O7 109.68(14) 3_664 3_665
O7 Na1 O7 95.40(13) 1_654 3_665
O6 Na1 O5 74.88(13) . 3_664
O8 Na1 O5 73.37(13) 3_664 3_664
O7 Na1 O5 98.10(14) 1_654 3_664
O7 Na1 O5 165.85(15) 3_665 3_664
O6 Na1 O2 98.15(13) . 1_654
O8 Na1 O2 158.86(15) 3_664 1_654
O7 Na1 O2 70.33(12) 1_654 1_654
O7 Na1 O2 87.50(13) 3_665 1_654
O5 Na1 O2 93.04(13) 3_664 1_654
O6 Na1 Na1 136.47(14) . 3_764
O8 Na1 Na1 108.62(14) 3_664 3_764
O7 Na1 Na1 48.65(10) 1_654 3_764
O7 Na1 Na1 46.75(10) 3_665 3_764
O5 Na1 Na1 146.53(14) 3_664 3_764
O2 Na1 Na1 73.79(11) 1_654 3_764
O6 Na1 P2 22.29(9) . .
O8 Na1 P2 106.78(11) 3_664 .
O7 Na1 P2 156.57(12) 1_654 .
O7 Na1 P2 69.75(10) 3_665 .
O5 Na1 P2 96.10(10) 3_664 .
O2 Na1 P2 90.42(10) 1_654 .
Na1 Na1 P2 114.22(9) 3_764 .
O6 Na1 P2 87.95(10) . 3_664
O8 Na1 P2 21.64(9) 3_664 3_664
O7 Na1 P2 104.01(11) 1_654 3_664
O7 Na1 P2 89.02(10) 3_665 3_664
O5 Na1 P2 91.81(10) 3_664 3_664
O2 Na1 P2 173.02(11) 1_654 3_664
Na1 Na1 P2 99.45(9) 3_764 3_664
P2 Na1 P2 94.04(6) . 3_664
O6 Na1 Ce1 37.80(9) . 1_554
O8 Na1 Ce1 70.71(10) 3_664 1_554
O7 Na1 Ce1 138.13(11) 1_654 1_554
O7 Na1 Ce1 126.40(11) 3_665 1_554
O5 Na1 Ce1 40.51(8) 3_664 1_554
O2 Na1 Ce1 109.51(10) 1_654 1_554
Na1 Na1 Ce1 172.89(10) 3_764 1_554
P2 Na1 Ce1 60.08(4) . 1_554
P2 Na1 Ce1 77.39(5) 3_664 1_554
O6 Na1 Ce1 100.83(10) . 3_664
O8 Na1 Ce1 37.81(9) 3_664 3_664
O7 Na1 Ce1 80.44(10) 1_654 3_664
O7 Na1 Ce1 145.39(11) 3_665 3_664
O5 Na1 Ce1 42.60(9) 3_664 3_664
O2 Na1 Ce1 122.14(10) 1_654 3_664
Na1 Na1 Ce1 119.94(9) 3_764 3_664
P2 Na1 Ce1 122.16(6) . 3_664
P2 Na1 Ce1 59.43(4) 3_664 3_664
Ce1 Na1 Ce1 64.11(3) 1_554 3_664
O6 Na1 Ce1 130.58(11) . 1_654
O8 Na1 Ce1 119.52(11) 3_664 1_654
O7 Na1 Ce1 35.92(9) 1_654 1_654
O7 Na1 Ce1 108.08(10) 3_665 1_654
O5 Na1 Ce1 80.93(9) 3_664 1_654
O2 Na1 Ce1 40.60(8) 1_654 1_654
Na1 Na1 Ce1 69.00(7) 3_764 1_654
P2 Na1 Ce1 130.02(6) . 1_654
P2 Na1 Ce1 135.75(6) 3_664 1_654
Ce1 Na1 Ce1 117.72(5) 1_554 1_654
Ce1 Na1 Ce1 88.64(4) 3_664 1_654
P2 O8 Na1 123.1(2) . 3_664
P2 O8 Ce1 131.3(2) . .
Na1 O8 Ce1 105.48(14) 3_664 .
P1 O7 Na1 125.8(2) . 1_456
P1 O7 Na1 122.9(2) . 3_665
Na1 O7 Na1 84.60(13) 1_456 3_665
P1 O7 Ce1 99.45(17) . .
Na1 O7 Ce1 110.58(14) 1_456 .
Na1 O7 Ce1 114.00(14) 3_665 .
P2 O6 Na1 121.6(2) . .
P2 O6 Ce1 132.8(2) . 1_554
Na1 O6 Ce1 105.58(13) . 1_554
P1 O5 Na1 119.00(19) . 3_664
P1 O5 Ce1 133.6(2) . 3_665
Na1 O5 Ce1 99.05(13) 3_664 3_665
P1 O5 Ce1 96.35(17) . .
Na1 O5 Ce1 96.85(13) 3_664 .
Ce1 O5 Ce1 104.81(12) 3_665 .
P2 O4 Ce1 154.3(2) . 4_575
P1 O3 Ce1 142.3(2) . 3_565
Na1 O2 Ce1 99.15(13) 1_456 .
P1 C1 P2 116.8(3) . 3_665

loop_
_geom_bond_atom_site_label_1
_geom_bond_atom_site_label_2
_geom_bond_distance
_geom_bond_site_symmetry_2
Ce1 O4 2.359(4) 4_576
Ce1 O3 2.423(4) 3_565
Ce1 O6 2.431(3) 1_556
Ce1 O8 2.438(4) .
Ce1 O5 2.513(3) 3_665
Ce1 O7 2.552(3) .
Ce1 O5 2.613(4) .
Ce1 O2 2.684(4) .
Ce1 P1 3.1814(14) .
Ce1 Na1 3.821(2) 1_556
Ce1 Na1 3.833(2) 3_664
Ce1 Ce1 4.0625(7) 3_665
P1 O3 1.517(4) .
P1 O7 1.527(4) .
P1 O5 1.548(4) .
P1 C1 1.797(5) .
P2 O8 1.520(4) .
P2 O6 1.524(3) .
P2 O4 1.533(4) .
P2 C1 1.809(5) 3_665
P2 Na1 3.421(2) .
P2 Na1 3.452(3) 3_664
Na1 O6 2.367(4) .
Na1 O8 2.378(4) 3_664
Na1 O7 2.400(4) 1_654
Na1 O7 2.474(4) 3_665
Na1 O5 2.510(4) 3_664
Na1 O2 2.664(4) 1_654
Na1 Na1 3.280(4) 3_764
Na1 P2 3.452(3) 3_664
Na1 Ce1 3.821(2) 1_554
Na1 Ce1 3.833(2) 3_664
Na1 Ce1 4.071(2) 1_654
O8 Na1 2.378(4) 3_664
O7 Na1 2.400(4) 1_456
O7 Na1 2.474(4) 3_665
O6 Ce1 2.431(3) 1_554
O5 Na1 2.510(4) 3_664
O5 Ce1 2.513(3) 3_665
O4 Ce1 2.359(4) 4_575
O3 Ce1 2.423(4) 3_565
O2 Na1 2.664(4) 1_456
C1 P2 1.809(5) 3_665
